data_1563373
loop_
_publ_author_name
'Mila\<sinovi\'c, Valentina'
'Mol\<canov, Kre\<simir'
'Krawczuk, Anna'
'Bogdanov, Nikita E.'
'Zakharov, Boris A.'
'Boldyreva, Elena V.'
'Jelsch, Christian'
'Koji\'c-Prodi\'c, Biserka'

_publ_section_title
;
 Charge density studies of multicentre two-electron bonding of an anion
 radical at non-ambient temperature and pressure
;
_journal_issue 4
_journal_name_full IUCrJ
_journal_page_first
;
;
_journal_paper_doi 10.1107/S2052252521005273
_journal_volume 8
_journal_year 2021
_chemical_formula_moiety 'C15 H7 Cl2 N4 O2'
_chemical_formula_sum 'C15 H7 Cl2 N4 O2'
_chemical_formula_weight 346.132
_space_group_IT_number 14
_space_group_name_Hall '-P 2yn'
_space_group_name_H-M_alt 'P 1 21/n 1'
_symmetry_cell_setting monoclinic
_symmetry_space_group_name_Hall '-P 2yn'
_atom_sites_solution_hydrogens difmap
_atom_sites_solution_primary direct
_atom_sites_solution_secondary difmap
_audit_creation_method 'MoPro v20.01             '
_cell_angle_alpha 90.
_cell_angle_beta 95.781(5)
_cell_angle_gamma 90.
_cell_formula_units_Z 4
_cell_length_a 6.2058(3)
_cell_length_b 9.82990(10)
_cell_length_c 19.77390(10)
_cell_volume 1200.12(6)
_computing_structure_refinement 'MoPro (J. Appl. Cryst. 2005, 38, 38-54)'
_diffrn_measured_fraction_theta_full 0.582
_diffrn_measured_fraction_theta_max 0.505
_diffrn_radiation_source 'fine-focus sealed tube'
_diffrn_radiation_type MoK\a
_diffrn_radiation_wavelength 0.71073
_diffrn_reflns_av_sigmaI/netI 0.08065
_diffrn_reflns_limit_h_max 8
_diffrn_reflns_limit_h_min -7
_diffrn_reflns_limit_k_max 8
_diffrn_reflns_limit_k_min 0
_diffrn_reflns_limit_l_max 24
_diffrn_reflns_limit_l_min 0
_diffrn_reflns_theta_full 25.96
_diffrn_reflns_theta_max 28.24
_diffrn_reflns_theta_min 2.07
_exptl_crystal_density_diffrn 1.916
_exptl_crystal_density_method 'not measured'
_exptl_crystal_F_000 700
_refine_ls_extinction_method none
_refine_ls_goodness_of_fit_ref 1.623
_refine_ls_hydrogen_treatment refxyz
_refine_ls_matrix_type full
_refine_ls_number_parameters 233
_refine_ls_number_reflns 1502
_refine_ls_number_restraints 40
_refine_ls_restrained_S_all 12.054
_refine_ls_R_factor_all 0.1030
_refine_ls_R_factor_gt 0.1030
_refine_ls_shift/su_max 0.000
_refine_ls_shift/su_mean 0.000
_refine_ls_structure_factor_coef Fsqd
_refine_ls_weighting_scheme sigma
_refine_ls_wR_factor_gt 0.0663
_refine_ls_wR_factor_ref 0.0790
_reflns_number_gt 1502
_reflns_number_total 1502
_reflns_threshold_expression >2.0sigma(I)
_cod_data_source_file lq5037.cif
_cod_data_source_block 3.95GPa
_cod_original_sg_symbol_Hall 'P ?'
_cod_original_sg_symbol_H-M 'P ?'
_cod_database_code 1563373

loop_
_symmetry_equiv_pos_as_xyz
'x, y, z'
'-x+1/2, y+1/2, -z+1/2'
'-x, -y, -z'
'x-1/2, -y-1/2, z-1/2'

loop_
_atom_site_type_symbol
_atom_site_label
_atom_site_fract_x
_atom_site_fract_y
_atom_site_fract_z
_atom_site_U_iso_or_equiv
_atom_site_adp_type
_atom_site_occupancy
_atom_site_calc_flag
_atom_site_refinement_flags_posn
_atom_site_refinement_flags_adp
_atom_site_disorder_assembly
_atom_site_disorder_group
Cl Cl1 0.23252(19) 0.1155(2) -0.00378(6) 0.0201(8) Uani 1 d . . . .
Cl Cl2 0.14011(18) 0.2866(2) 0.12475(6) 0.0216(8) Uani 1 d . . . .
O O1 0.1678(5) 0.5783(5) 0.10211(16) 0.0223(11) Uani 1 d . . . .
O O2 0.3260(5) 0.2816(5) -0.11702(15) 0.0235(11) Uani 1 d . . . .
N N1 0.2649(7) 0.8325(7) -0.0092(2) 0.0290(15) Uani 1 d . . . .
N N2 0.3998(6) 0.6051(6) -0.1782(2) 0.0240(12) Uani 1 d . . . .
N N3 0.3040(6) 0.9591(6) 0.17871(19) 0.0218(11) Uani 1 d . . . .
N N4 1.0313(6) 1.2226(7) 0.2562(2) 0.0320(12) Uani 1 d . . . .
C C1 0.2148(7) 0.5108(8) 0.0524(2) 0.0146(11) Uani 1 d . . . .
C C2 0.2716(7) 0.5700(9) -0.0092(2) 0.0191(12) Uani 1 d . . . .
C C3 0.3142(7) 0.4972(8) -0.0650(2) 0.0170(12) Uani 1 d . . . .
C C4 0.3000(7) 0.3506(8) -0.0661(2) 0.0131(12) Uani 1 d . . . .
C C5 0.2457(7) 0.2886(8) -0.0029(2) 0.014(3) Uiso 1 d . . . .
C C6 0.2080(7) 0.3597(7) 0.0525(2) 0.0133(12) Uani 1 d . . . .
C C7 0.2706(8) 0.7140(10) -0.0104(2) 0.0264(18) Uani 1 d . . . .
C C8 0.3581(7) 0.5587(8) -0.1264(3) 0.0188(12) Uani 1 d . . . .
C C9 0.3337(7) 1.0082(8) 0.2424(3) 0.0274(12) Uani 1 d . . . .
H H9 0.211(6) 0.991(7) 0.277(17) 0.03289 Uiso 1 d D U . .
C C10 0.5176(7) 1.0809(8) 0.2646(2) 0.0272(12) Uani 1 d . . . .
H H10 0.543(8) 1.117(7) 0.317(17) 0.03268 Uiso 1 d D U . .
C C11 0.6680(7) 1.1035(7) 0.2188(2) 0.0207(11) Uani 1 d . . . .
C C12 0.6343(8) 1.0546(8) 0.1530(3) 0.0260(12) Uani 1 d . . . .
H H12 0.751(6) 1.073(8) 0.117(17) 0.03122 Uiso 1 d D U . .
C C13 0.4521(8) 0.9811(7) 0.1349(2) 0.0248(12) Uani 1 d . . . .
H H13 0.425(8) 0.940(7) 0.084(17) 0.02976 Uiso 1 d D U . .
C C14 0.1151(10) 0.8785(11) 0.1563(3) 0.0392(13) Uani 1 d . . . .
H H14A 0.121(10) 0.849(9) 0.104(17) 0.05878 Uiso 1 calc D U . .
H H14B 0.112(11) 0.789(5) 0.187(17) 0.05878 Uiso 1 calc D U . .
H H14C -0.029(7) 0.938(17) 0.161(3) 0.05878 Uiso 1 calc D U . .
C C15 0.8659(7) 1.1735(7) 0.2410(2) 0.0211(12) Uani 1 d . . . .

loop_
_atom_site_aniso_label
_atom_site_aniso_U_11
_atom_site_aniso_U_22
_atom_site_aniso_U_33
_atom_site_aniso_U_12
_atom_site_aniso_U_13
_atom_site_aniso_U_23
Cl1 0.025(2) 0.013(3) 0.023(3) -0.0005(8) 0.0033(6) 0.0004(7)
Cl2 0.026(2) 0.022(3) 0.019(3) -0.0024(8) 0.0065(6) 0.0024(7)
O1 0.030(3) 0.022(5) 0.016(3) 0.000(2) 0.0111(14) -0.0018(18)
O2 0.044(3) 0.021(5) 0.005(3) 0.005(2) 0.0041(15) -0.0016(18)
N1 0.029(3) 0.025(9) 0.034(4) -0.003(2) 0.006(2) -0.007(2)
N2 0.028(3) 0.029(6) 0.015(4) -0.003(3) 0.0000(17) 0.000(2)
N3 0.025(3) 0.028(5) 0.011(3) 0.008(2) -0.0049(16) 0.0005(18)
N4 0.028(3) 0.042(6) 0.027(4) -0.008(3) 0.0059(19) 0.001(2)
C1 0.018(3) 0.019(5) 0.007(4) 0.000(2) 0.0031(17) -0.0025(18)
C2 0.025(3) 0.019(5) 0.013(4) -0.003(2) 0.0047(17) -0.005(2)
C3 0.018(3) 0.020(5) 0.012(4) 0.001(2) -0.0008(16) -0.0018(19)
C4 0.018(3) 0.017(6) 0.004(4) 0.000(2) -0.0003(18) -0.002(2)
C6 0.018(3) 0.009(5) 0.013(3) 0.000(2) 0.0053(17) -0.0010(18)
C7 0.015(4) 0.051(13) 0.013(4) -0.003(2) 0.001(2) -0.005(2)
C8 0.022(3) 0.023(6) 0.011(4) 0.004(3) 0.0045(18) 0.003(3)
C9 0.020(3) 0.044(5) 0.018(4) -0.004(3) 0.0027(17) -0.001(2)
C10 0.021(3) 0.040(6) 0.020(4) 0.003(3) 0.004(2) 0.002(2)
C11 0.020(3) 0.025(5) 0.017(4) 0.001(3) 0.0008(17) 0.001(2)
C12 0.027(3) 0.029(5) 0.021(4) 0.003(3) -0.0006(17) -0.001(2)
C13 0.030(3) 0.028(6) 0.016(4) 0.006(3) 0.001(2) -0.002(2)
C14 0.030(3) 0.043(6) 0.040(5) -0.014(4) -0.016(3) -0.004(4)
C15 0.021(3) 0.029(5) 0.013(4) -0.006(3) 0.001(2) 0.008(2)

loop_
_atom_type_symbol
_atom_type_description
_atom_type_scat_dispersion_real
_atom_type_scat_dispersion_imag
_atom_type_scat_source
C C 0.0033 0.0016 'Clementi & Roetti 1974. Atomic Data & Nuclear Data Tables. 14, 177'
H H 0.0000 0.0000 'Clementi & Roetti 1974. Atomic Data & Nuclear Data Tables. 14, 177'
N N 0.0061 0.0033 'Clementi & Roetti 1974. Atomic Data & Nuclear Data Tables. 14, 177'
O O 0.0106 0.0060 'Clementi & Roetti 1974. Atomic Data & Nuclear Data Tables. 14, 177'
Cl Cl 0.1484 0.1585 'Clementi & Roetti 1974. Atomic Data & Nuclear Data Tables. 14, 177'

loop_
_geom_angle_atom_site_label_1
_geom_angle_atom_site_label_2
_geom_angle_atom_site_label_3
_geom_angle
_geom_angle_site_symmetry_1
_geom_angle_site_symmetry_2
_geom_angle_site_symmetry_3
_geom_angle_publ_flag
C13 N3 C9 120.6(4) . . . ?
C13 N3 C14 118.5(4) . . . ?
C9 N3 C14 120.9(5) . . . ?
O1 C1 C6 121.5(5) . . . ?
O1 C1 C2 123.7(4) . . . ?
C6 C1 C2 114.7(6) . . . ?
C1 C2 C7 114.9(6) . . . ?
C1 C2 C3 124.2(5) . . . ?
C7 C2 C3 120.9(6) . . . ?
C4 C3 C8 115.7(5) . . . ?
C4 C3 C2 121.3(6) . . . ?
C8 C3 C2 122.9(5) . . . ?
O2 C4 C5 121.9(4) . . . ?
O2 C4 C3 123.1(5) . . . ?
C5 C4 C3 115.0(5) . . . ?
Cl1 C5 C6 121.1(5) . . . ?
Cl1 C5 C4 115.1(5) . . . ?
C6 C5 C4 123.9(4) . . . ?
Cl2 C6 C5 123.3(4) . . . ?
Cl2 C6 C1 115.8(4) . . . ?
C5 C6 C1 120.8(6) . . . ?
N1 C7 C2 177.32(11) . . . ?
N2 C8 C3 177.09(15) . . . ?
N3 C9 C10 120.9(4) . . . ?
N3 C9 H9 119.(16) . . . ?
C10 C9 H9 120.(5) . . . ?
C9 C10 C11 117.9(4) . . . ?
C9 C10 H10 120.(5) . . . ?
C11 C10 H10 122.(13) . . . ?
C15 C11 C10 119.4(4) . . . ?
C15 C11 C12 119.8(4) . . . ?
C10 C11 C12 120.8(4) . . . ?
C13 C12 C11 118.4(5) . . . ?
C13 C12 H12 121.(4) . . . ?
C11 C12 H12 121.(16) . . . ?
N3 C13 C12 121.5(4) . . . ?
N3 C13 H13 119.(13) . . . ?
C12 C13 H13 119.(4) . . . ?
N3 C14 H14A 110.(5) . . . ?
N3 C14 H14B 109.(5) . . . ?
N3 C14 H14C 109.(5) . . . ?
H14A C14 H14B 109.(20) . . . ?
H14A C14 H14C 109.(6) . . . ?
H14B C14 H14C 110.(9) . . . ?
N4 C15 C11 175.15(19) . . . ?

loop_
_geom_bond_atom_site_label_1
_geom_bond_atom_site_label_2
_geom_bond_distance
_geom_bond_site_symmetry_2
_geom_bond_publ_flag
Cl1 C5 1.704(7) . ?
Cl2 C6 1.690(5) . ?
O1 C1 1.244(6) . ?
O2 C4 1.237(6) . ?
N1 C7 1.166(10) . ?
N2 C8 1.173(6) . ?
N3 C13 1.342(6) . ?
N3 C9 1.345(6) . ?
N3 C14 1.447(8) . ?
N4 C15 1.146(6) . ?
C1 C6 1.486(9) . ?
C1 C2 1.426(8) . ?
C2 C7 1.416(10) . ?
C2 C3 1.364(8) . ?
C3 C4 1.444(9) . ?
C3 C8 1.407(7) . ?
C4 C5 1.460(7) . ?
C5 C6 1.340(7) . ?
C9 C10 1.380(8) . ?
C9 H9 1.1(2) . ?
C10 C11 1.382(6) . ?
C10 H10 1.1(3) . ?
C11 C15 1.437(7) . ?
C11 C12 1.384(7) . ?
C12 C13 1.359(8) . ?
C12 H12 1.1(2) . ?
C13 H13 1.1(3) . ?
C14 H14A 1.1(3) . ?
C14 H14B 1.08(19) . ?
C14 H14C 1.08(9) . ?

loop_
_geom_hbond_atom_site_label_D
_geom_hbond_atom_site_label_H
_geom_hbond_atom_site_label_A
_geom_hbond_distance_DH
_geom_hbond_distance_HA
_geom_hbond_distance_DA
_geom_hbond_angle_DHA
_geom_hbond_site_symmetry_A
C14 H14C C12 1.08(9) 2.38(9) 3.445(10) 171.(1) 1_455
C14 H14B C10 1.08(19) 2.42(15) 3.456(11) 160.(4) 2_545
C13 H13 N1 1.1(3) 2.3(3) 3.307(7) 161.(4) 1
C14 H14A N1 1.1(3) 2.5(3) 3.520(8) 158.(2) 1
C9 H9 Cl2 1.1(2) 2.9(2) 3.403(7) 109.(12) 2
C9 H9 O1 1.1(2) 2.6(3) 3.151(6) 112.(17) 2
C10 H10 O1 1.1(3) 2.2(3) 2.981(6) 127.(16) 2
C13 H13 Cl1 1.1(3) 2.6(2) 3.221(5) 112.(13) 1_565
C14 H14A Cl1 1.1(3) 2.8(2) 3.528(6) 123.(13) 3_565
C9 H9 N2 1.1(2) 2.40(15) 3.436(6) 160.(6) 4_576
C14 H14B N4 1.08(19) 2.46(14) 3.065(9) 114.(9) 2_645
C12 H12 Cl1 1.1(2) 2.9(3) 3.560(6) 118.(15) 3_665
C13 H13 Cl1 1.1(3) 2.8(2) 3.533(5) 123.(13) 3_665
C12 H12 N1 1.1(2) 2.3(3) 3.173(8) 135.(17) 3_675
C10 H10 O2 1.1(3) 2.31(17) 3.173(6) 135.(12) 4_676
C10 H10 C8 1.1(3) 2.76(13) 3.175(7) 102.(9) 4_676

loop_
_geom_torsion_atom_site_label_1
_geom_torsion_atom_site_label_2
_geom_torsion_atom_site_label_3
_geom_torsion_atom_site_label_4
_geom_torsion_site_symmetry_1
_geom_torsion_site_symmetry_2
_geom_torsion_site_symmetry_3
_geom_torsion_site_symmetry_4
_geom_torsion
_geom_torsion_publ_flag
Cl1 C5 C6 Cl2 . . . . -1.3(3) ?
Cl1 C5 C6 C1 . . . . -178.6(3) ?
Cl1 C5 C4 O2 . . . . 2.7(3) ?
Cl1 C5 C4 C3 . . . . -179.2(3) ?
Cl2 C6 C5 C4 . . . . 178.7(3) ?
Cl2 C6 C1 O1 . . . . -1.7(3) ?
Cl2 C6 C1 C2 . . . . -179.7(3) ?
O1 C1 C6 C5 . . . . 175.7(3) ?
O1 C1 C2 C7 . . . . -0.2(3) ?
O1 C1 C2 C3 . . . . -177.0(3) ?
O2 C4 C5 C6 . . . . -177.3(4) ?
O2 C4 C3 C8 . . . . 0.5(3) ?
O2 C4 C3 C2 . . . . 176.0(3) ?
N3 C13 C12 C11 . . . . 2.0(6) ?
N3 C13 C12 H12 . . . . -179.(5) ?
N3 C9 C10 C11 . . . . 1.1(6) ?
N3 C9 C10 H10 . . . . -178.(5) ?
C1 C6 C5 C4 . . . . 1.4(3) ?
C1 C2 C3 C4 . . . . 1.3(4) ?
C1 C2 C3 C8 . . . . 176.4(4) ?
C2 C1 C6 C5 . . . . -2.3(4) ?
C2 C3 C4 C5 . . . . -2.2(4) ?
C3 C4 C5 C6 . . . . 0.8(3) ?
C3 C2 C1 C6 . . . . 1.0(3) ?
C4 C3 C2 C7 . . . . -175.4(3) ?
C5 C4 C3 C8 . . . . -177.6(4) ?
C6 C1 C2 C7 . . . . 177.8(3) ?
C7 C2 C3 C8 . . . . -0.3(4) ?
C9 N3 C13 C12 . . . . -0.9(6) ?
C9 N3 C13 H13 . . . . 179.(4) ?
C9 N3 C14 H14A . . . . 180.(4) ?
C9 N3 C14 H14B . . . . -60.(4) ?
C9 N3 C14 H14C . . . . 60.(5) ?
C9 C10 C11 C15 . . . . -177.2(6) ?
C9 C10 C11 C12 . . . . 0.0(6) ?
H9 C9 N3 C13 . . . . 179.(6) ?
H9 C9 N3 C14 . . . . -3.(6) ?
H9 C9 C10 C11 . . . . -178.(6) ?
H9 C9 C10 H10 . . . . 3.(8) ?
C10 C9 N3 C13 . . . . -0.7(6) ?
C10 C9 N3 C14 . . . . 177.6(6) ?
C10 C11 C12 C13 . . . . -1.5(6) ?
C10 C11 C12 H12 . . . . 179.(5) ?
H10 C10 C11 C15 . . . . 1.(5) ?
H10 C10 C11 C12 . . . . 179.(5) ?
C11 C12 C13 H13 . . . . -178.(4) ?
C12 C13 N3 C14 . . . . -179.2(6) ?
H12 C12 C13 H13 . . . . 1.(7) ?
H12 C12 C11 C15 . . . . -3.(6) ?
C13 N3 C14 H14A . . . . -2.(5) ?
C13 N3 C14 H14B . . . . 118.(4) ?
C13 N3 C14 H14C . . . . -122.(5) ?
C13 C12 C11 C15 . . . . 175.7(6) ?
H13 C13 N3 C14 . . . . 1.(6) ?
